data_7238741
loop_
_publ_author_name
'Viji, Mayavan'
'Nagarajan, Rajagopal'

_publ_section_title
;
 Zinc triflate catalyzed regioselective synthesis of
 pyrrolo[2,3-c]carbazoles via heteroannulation
;
_journal_issue 28
_journal_name_full 'RSC Advances'
_journal_page_first 10544
_journal_paper_doi 10.1039/c2ra21735j
_journal_volume 2
_journal_year 2012
_chemical_formula_moiety 'C23 H20 N2'
_chemical_formula_sum 'C23 H20 N2'
_chemical_formula_weight 324.41
_space_group_IT_number 61
_space_group_name_Hall '-P 2ac 2ab'
_space_group_name_H-M_alt 'P b c a'
_symmetry_cell_setting orthorhombic
_symmetry_space_group_name_H-M 'P b c a'
_atom_sites_solution_hydrogens geom
_atom_sites_solution_primary direct
_atom_sites_solution_secondary difmap
_audit_creation_method SHELXL-97
_cell_angle_alpha 90.00
_cell_angle_beta 90.00
_cell_angle_gamma 90.00
_cell_formula_units_Z 8
_cell_length_a 15.7399(15)
_cell_length_b 8.8045(8)
_cell_length_c 24.485(2)
_cell_measurement_reflns_used 5148
_cell_measurement_temperature 298(2)
_cell_measurement_theta_max 25.83
_cell_measurement_theta_min 2.59
_cell_volume 3393.2(5)
_computing_cell_refinement 'Bruker SMART'
_computing_data_collection 'Bruker SMART'
_computing_data_reduction 'Bruker SAINT'
_computing_molecular_graphics 'Bruker SHELXTL'
_computing_publication_material 'Bruker SHELXTL'
_computing_structure_refinement 'SHELXL-97 (Sheldrick, 1997)'
_computing_structure_solution 'SHELXS-97 (Sheldrick, 1990)'
_diffrn_ambient_temperature 298(2)
_diffrn_measured_fraction_theta_full 1.000
_diffrn_measured_fraction_theta_max 1.000
_diffrn_measurement_device_type 'CCD area detector'
_diffrn_measurement_method 'phi and omega scans'
_diffrn_radiation_monochromator graphite
_diffrn_radiation_source 'fine-focus sealed tube'
_diffrn_radiation_type MoK\a
_diffrn_radiation_wavelength 0.71073
_diffrn_reflns_av_R_equivalents 0.0543
_diffrn_reflns_av_sigmaI/netI 0.0284
_diffrn_reflns_limit_h_max 19
_diffrn_reflns_limit_h_min -19
_diffrn_reflns_limit_k_max 10
_diffrn_reflns_limit_k_min -10
_diffrn_reflns_limit_l_max 30
_diffrn_reflns_limit_l_min -30
_diffrn_reflns_number 32906
_diffrn_reflns_theta_full 25.98
_diffrn_reflns_theta_max 25.98
_diffrn_reflns_theta_min 1.66
_exptl_absorpt_coefficient_mu 0.075
_exptl_absorpt_correction_T_max 0.9926
_exptl_absorpt_correction_T_min 0.9852
_exptl_absorpt_correction_type empirical
_exptl_absorpt_process_details brukarsadbas
_exptl_crystal_colour colorless
_exptl_crystal_density_diffrn 1.270
_exptl_crystal_density_method 'not measured'
_exptl_crystal_description needle
_exptl_crystal_F_000 1376
_exptl_crystal_size_max 0.20
_exptl_crystal_size_mid 0.16
_exptl_crystal_size_min 0.10
_refine_diff_density_max 0.195
_refine_diff_density_min -0.195
_refine_diff_density_rms 0.035
_refine_ls_extinction_method none
_refine_ls_goodness_of_fit_ref 1.158
_refine_ls_hydrogen_treatment constr
_refine_ls_matrix_type full
_refine_ls_number_parameters 227
_refine_ls_number_reflns 3328
_refine_ls_number_restraints 0
_refine_ls_restrained_S_all 1.158
_refine_ls_R_factor_all 0.0703
_refine_ls_R_factor_gt 0.0597
_refine_ls_shift/su_max 0.000
_refine_ls_shift/su_mean 0.000
_refine_ls_structure_factor_coef Fsqd
_refine_ls_weighting_details 'calc w=1/[\s^2^(Fo^2^)+(0.0426P)^2^+1.4431P] where P=(Fo^2^+2Fc^2^)/3'
_refine_ls_weighting_scheme calc
_refine_ls_wR_factor_gt 0.1253
_refine_ls_wR_factor_ref 0.1306
_reflns_number_gt 2894
_reflns_number_total 3328
_reflns_threshold_expression >2sigma(I)
_cod_data_source_file c2ra21735j.txt
_cod_data_source_block rn200
_cod_depositor_comments
;
The following automatic conversions were performed:

data item '_symmetry_cell_setting' value 'Orthorhombic' was changed
to 'orthorhombic' in accordance with the
/home/saulius/struct/COD-crude-data/automatic-downloads/DataCite-retrospective/RSC/depositions/lib/dictionaries/cif_core.dic
dictionary named 'cif_core.dic' version 2.4.2 last updated on
2011-04-26.

Automatic conversion script
Id: cif_fix_values 6909 2019-04-08 15:41:33Z antanas 
;
_cod_original_cell_volume 3393.2(6)
_cod_original_sg_symbol_H-M 'Pbca '
_cod_database_code 7238741

loop_
_symmetry_equiv_pos_as_xyz
'x, y, z'
'-x+1/2, -y, z+1/2'
'-x, y+1/2, -z+1/2'
'x+1/2, -y+1/2, -z'
'-x, -y, -z'
'x-1/2, y, -z-1/2'
'x, -y-1/2, z-1/2'
'-x-1/2, y-1/2, z'

loop_
_atom_site_label
_atom_site_type_symbol
_atom_site_fract_x
_atom_site_fract_y
_atom_site_fract_z
_atom_site_U_iso_or_equiv
_atom_site_adp_type
_atom_site_occupancy
_atom_site_symmetry_multiplicity
_atom_site_calc_flag
_atom_site_refinement_flags
C7 C 0.57526(11) 0.1344(2) 0.71287(7) 0.0355(4) Uani 1 1 d .
N1 N 0.63433(10) -0.08939(18) 0.68588(7) 0.0430(4) Uani 1 1 d .
N2 N 0.38078(11) 0.1402(2) 0.55851(7) 0.0503(5) Uani 1 1 d .
H2 H 0.3559 0.1131 0.5288 0.060 Uiso 1 1 calc R
C5 C 0.53444(11) 0.0863(2) 0.66318(7) 0.0362(4) Uani 1 1 d .
C3 C 0.44612(13) 0.0621(2) 0.58340(8) 0.0428(5) Uani 1 1 d .
C12 C 0.63558(11) 0.0210(2) 0.72576(8) 0.0383(4) Uani 1 1 d .
C15 C 0.41444(12) 0.2743(2) 0.63222(8) 0.0423(5) Uani 1 1 d .
H15 H 0.4152 0.3500 0.6587 0.051 Uiso 1 1 calc R
C6 C 0.57233(12) -0.0515(2) 0.64777(8) 0.0399(4) Uani 1 1 d .
C4 C 0.46851(12) 0.1445(2) 0.63019(7) 0.0376(4) Uani 1 1 d .
C13 C 0.68148(13) -0.2313(2) 0.68611(9) 0.0473(5) Uani 1 1 d .
H13A H 0.7324 -0.2186 0.7079 0.057 Uiso 1 1 calc R
H13B H 0.6990 -0.2548 0.6491 0.057 Uiso 1 1 calc R
C11 C 0.68582(13) 0.0312(2) 0.77256(8) 0.0468(5) Uani 1 1 d .
H11 H 0.7246 -0.0445 0.7814 0.056 Uiso 1 1 calc R
C8 C 0.56731(12) 0.2600(2) 0.74694(8) 0.0408(4) Uani 1 1 d .
H8 H 0.5284 0.3362 0.7388 0.049 Uiso 1 1 calc R
C1 C 0.54877(14) -0.1314(2) 0.60067(8) 0.0498(5) Uani 1 1 d .
H1 H 0.5756 -0.2220 0.5915 0.060 Uiso 1 1 calc R
C9 C 0.61748(13) 0.2707(2) 0.79282(8) 0.0482(5) Uani 1 1 d .
H9 H 0.6122 0.3544 0.8157 0.058 Uiso 1 1 calc R
C18 C 0.31306(12) 0.4537(2) 0.51731(8) 0.0431(5) Uani 1 1 d .
C16 C 0.36149(13) 0.2673(2) 0.58820(8) 0.0456(5) Uani 1 1 d .
C23 C 0.26167(13) 0.4374(2) 0.47201(9) 0.0487(5) Uani 1 1 d .
H23 H 0.2132 0.3774 0.4742 0.058 Uiso 1 1 calc R
C10 C 0.67588(14) 0.1577(2) 0.80524(8) 0.0503(5) Uani 1 1 d .
H10 H 0.7092 0.1674 0.8364 0.060 Uiso 1 1 calc R
C22 C 0.28136(16) 0.5091(3) 0.42343(9) 0.0582(6) Uani 1 1 d .
H22 H 0.2457 0.4980 0.3934 0.070 Uiso 1 1 calc R
C19 C 0.38492(14) 0.5435(3) 0.51230(9) 0.0545(6) Uani 1 1 d .
H19 H 0.4202 0.5569 0.5424 0.065 Uiso 1 1 calc R
C21 C 0.35317(17) 0.5968(3) 0.41925(10) 0.0621(6) Uani 1 1 d .
H21 H 0.3665 0.6446 0.3865 0.075 Uiso 1 1 calc R
C2 C 0.48556(15) -0.0738(2) 0.56843(8) 0.0517(5) Uani 1 1 d .
H2A H 0.4690 -0.1245 0.5369 0.062 Uiso 1 1 calc R
C17 C 0.29281(14) 0.3737(3) 0.57030(9) 0.0547(6) Uani 1 1 d .
H17A H 0.2838 0.4491 0.5986 0.066 Uiso 1 1 calc R
H17B H 0.2404 0.3171 0.5660 0.066 Uiso 1 1 calc R
C20 C 0.40501(16) 0.6131(3) 0.46386(10) 0.0608(6) Uani 1 1 d .
H20 H 0.4540 0.6716 0.4613 0.073 Uiso 1 1 calc R
C14 C 0.63115(14) -0.3627(2) 0.70839(10) 0.0550(6) Uani 1 1 d .
H14A H 0.6187 -0.3451 0.7462 0.082 Uiso 1 1 calc R
H14B H 0.6636 -0.4545 0.7048 0.082 Uiso 1 1 calc R
H14C H 0.5790 -0.3724 0.6883 0.082 Uiso 1 1 calc R

loop_
_atom_site_aniso_label
_atom_site_aniso_U_11
_atom_site_aniso_U_22
_atom_site_aniso_U_33
_atom_site_aniso_U_23
_atom_site_aniso_U_13
_atom_site_aniso_U_12
C7 0.0345(9) 0.0336(9) 0.0386(10) 0.0063(8) 0.0056(8) -0.0020(8)
N1 0.0480(10) 0.0361(9) 0.0447(9) 0.0033(7) 0.0024(7) 0.0071(7)
N2 0.0572(11) 0.0519(11) 0.0418(9) 0.0013(8) -0.0091(8) -0.0032(9)
C5 0.0382(10) 0.0329(9) 0.0374(10) 0.0036(8) 0.0058(8) -0.0021(8)
C3 0.0503(12) 0.0401(11) 0.0380(10) 0.0049(9) -0.0012(9) -0.0046(9)
C12 0.0383(10) 0.0356(10) 0.0410(10) 0.0083(8) 0.0066(8) -0.0029(8)
C15 0.0458(11) 0.0419(11) 0.0392(10) 0.0018(8) 0.0034(8) 0.0037(9)
C6 0.0454(11) 0.0341(10) 0.0403(10) 0.0042(8) 0.0062(8) 0.0001(8)
C4 0.0418(10) 0.0351(10) 0.0360(9) 0.0036(8) 0.0046(8) -0.0023(8)
C13 0.0499(12) 0.0397(11) 0.0522(12) 0.0054(9) 0.0083(10) 0.0096(9)
C11 0.0427(11) 0.0472(12) 0.0504(12) 0.0135(10) -0.0015(9) 0.0004(9)
C8 0.0397(10) 0.0355(10) 0.0471(11) 0.0010(9) 0.0035(8) -0.0020(8)
C1 0.0652(14) 0.0362(11) 0.0481(12) -0.0028(9) 0.0067(10) 0.0072(10)
C9 0.0530(12) 0.0447(12) 0.0469(11) -0.0055(9) 0.0027(10) -0.0073(10)
C18 0.0395(10) 0.0447(11) 0.0453(11) 0.0010(9) -0.0025(9) 0.0092(9)
C16 0.0444(11) 0.0504(12) 0.0420(11) 0.0087(9) 0.0028(9) 0.0019(9)
C23 0.0446(12) 0.0477(12) 0.0539(12) -0.0036(10) -0.0060(10) 0.0038(9)
C10 0.0511(12) 0.0569(13) 0.0428(11) 0.0054(10) -0.0067(9) -0.0094(10)
C22 0.0712(16) 0.0585(14) 0.0449(12) -0.0033(11) -0.0141(11) 0.0164(13)
C19 0.0493(12) 0.0596(14) 0.0546(13) 0.0022(11) -0.0104(10) -0.0011(11)
C21 0.0800(17) 0.0539(14) 0.0524(13) 0.0096(11) 0.0089(12) 0.0125(13)
C2 0.0719(15) 0.0422(11) 0.0412(11) -0.0049(9) -0.0024(10) -0.0039(11)
C17 0.0464(12) 0.0670(15) 0.0508(12) 0.0095(11) -0.0003(10) 0.0093(11)
C20 0.0582(14) 0.0525(13) 0.0719(16) 0.0088(12) 0.0055(12) -0.0015(11)
C14 0.0560(13) 0.0443(12) 0.0647(14) 0.0098(11) 0.0047(11) 0.0067(10)

loop_
_atom_type_symbol
_atom_type_description
_atom_type_scat_dispersion_real
_atom_type_scat_dispersion_imag
_atom_type_scat_source
C C 0.0033 0.0016 'International Tables Vol C Tables 4.2.6.8 and 6.1.1.4'
H H 0.0000 0.0000 'International Tables Vol C Tables 4.2.6.8 and 6.1.1.4'
N N 0.0061 0.0033 'International Tables Vol C Tables 4.2.6.8 and 6.1.1.4'

loop_
_geom_angle_atom_site_label_1
_geom_angle_atom_site_label_2
_geom_angle_atom_site_label_3
_geom_angle
C8 C7 C12 119.23(17)
C8 C7 C5 134.44(17)
C12 C7 C5 106.32(16)
C12 N1 C6 108.44(15)
C12 N1 C13 126.61(16)
C6 N1 C13 124.55(16)
C16 N2 C3 109.79(17)
C16 N2 H2 125.1
C3 N2 H2 125.1
C6 C5 C4 118.20(17)
C6 C5 C7 106.94(16)
C4 C5 C7 134.85(17)
N2 C3 C2 129.98(19)
N2 C3 C4 106.90(17)
C2 C3 C4 123.12(19)
N1 C12 C11 129.47(18)
N1 C12 C7 109.29(16)
C11 C12 C7 121.24(18)
C16 C15 C4 107.50(18)
C16 C15 H15 126.3
C4 C15 H15 126.3
N1 C6 C1 128.12(18)
N1 C6 C5 108.98(16)
C1 C6 C5 122.89(18)
C3 C4 C5 117.70(17)
C3 C4 C15 107.07(17)
C5 C4 C15 135.23(18)
N1 C13 C14 113.18(16)
N1 C13 H13A 108.9
C14 C13 H13A 108.9
N1 C13 H13B 108.9
C14 C13 H13B 108.9
H13A C13 H13B 107.8
C10 C11 C12 117.64(19)
C10 C11 H11 121.2
C12 C11 H11 121.2
C9 C8 C7 119.46(18)
C9 C8 H8 120.3
C7 C8 H8 120.3
C2 C1 C6 118.76(19)
C2 C1 H1 120.6
C6 C1 H1 120.6
C8 C9 C10 120.66(19)
C8 C9 H9 119.7
C10 C9 H9 119.7
C23 C18 C19 117.8(2)
C23 C18 C17 121.22(19)
C19 C18 C17 120.97(19)
C15 C16 N2 108.75(18)
C15 C16 C17 130.1(2)
N2 C16 C17 121.12(18)
C18 C23 C22 120.9(2)
C18 C23 H23 119.6
C22 C23 H23 119.6
C11 C10 C9 121.75(19)
C11 C10 H10 119.1
C9 C10 H10 119.1
C21 C22 C23 120.4(2)
C21 C22 H22 119.8
C23 C22 H22 119.8
C20 C19 C18 121.3(2)
C20 C19 H19 119.3
C18 C19 H19 119.3
C20 C21 C22 119.3(2)
C20 C21 H21 120.3
C22 C21 H21 120.3
C1 C2 C3 119.32(19)
C1 C2 H2A 120.3
C3 C2 H2A 120.3
C16 C17 C18 113.02(17)
C16 C17 H17A 109.0
C18 C17 H17A 109.0
C16 C17 H17B 109.0
C18 C17 H17B 109.0
H17A C17 H17B 107.8
C21 C20 C19 120.3(2)
C21 C20 H20 119.8
C19 C20 H20 119.8
C13 C14 H14A 109.5
C13 C14 H14B 109.5
H14A C14 H14B 109.5
C13 C14 H14C 109.5
H14A C14 H14C 109.5
H14B C14 H14C 109.5

loop_
_geom_bond_atom_site_label_1
_geom_bond_atom_site_label_2
_geom_bond_distance
C7 C8 1.391(3)
C7 C12 1.413(2)
C7 C5 1.440(3)
N1 C12 1.378(2)
N1 C6 1.391(2)
N1 C13 1.453(2)
N2 C16 1.368(3)
N2 C3 1.379(3)
N2 H2 0.8600
C5 C6 1.404(3)
C5 C4 1.411(3)
C3 C2 1.397(3)
C3 C4 1.401(3)
C12 C11 1.395(3)
C15 C16 1.364(3)
C15 C4 1.426(3)
C15 H15 0.9300
C6 C1 1.401(3)
C13 C14 1.505(3)
C13 H13A 0.9700
C13 H13B 0.9700
C11 C10 1.380(3)
C11 H11 0.9300
C8 C9 1.376(3)
C8 H8 0.9300
C1 C2 1.368(3)
C1 H1 0.9300
C9 C10 1.388(3)
C9 H9 0.9300
C18 C23 1.380(3)
C18 C19 1.386(3)
C18 C17 1.510(3)
C16 C17 1.496(3)
C23 C22 1.382(3)
C23 H23 0.9300
C10 H10 0.9300
C22 C21 1.372(3)
C22 H22 0.9300
C19 C20 1.372(3)
C19 H19 0.9300
C21 C20 1.371(3)
C21 H21 0.9300
C2 H2A 0.9300
C17 H17A 0.9700
C17 H17B 0.9700
C20 H20 0.9300
C14 H14A 0.9600
C14 H14B 0.9600
C14 H14C 0.9600
